data_4069180
loop_
_publ_author_name
'Dost\'al, Libor'
'Jambor, Roman'
'R\%u\<zi\<cka, Ale\<s'
'Erben, Milan'
'Jir\'asko, Robert'
'\<Cerno\<skov\'a, Eva'
'Hole\<cek, Jaroslav'

_publ_section_title
;
 Efficient and Reversible Fixation of Carbon Dioxide by
 NCN-Chelated&#x2020;Organoantimony(III) Oxide
;
_journal_issue 8
_journal_name_full Organometallics
_journal_page_first 2633
_journal_paper_doi 10.1021/om9000692
_journal_volume 28
_journal_year 2009
_chemical_formula_moiety 'C12 H19 N2 O Sb'
_chemical_formula_sum 'C12 H19 N2 O Sb'
_chemical_formula_weight 329.04
_chemical_name_systematic
; 
 ? 
;
_space_group_IT_number 14
_symmetry_cell_setting monoclinic
_symmetry_space_group_name_Hall '-P 2ybc'
_symmetry_space_group_name_H-M 'P 1 21/c 1'
_atom_sites_solution_hydrogens geom
_atom_sites_solution_primary direct
_atom_sites_solution_secondary difmap
_audit_creation_method SHELXL-97
_cell_angle_alpha 90.0
_cell_angle_beta 100.706(6)
_cell_angle_gamma 90.0
_cell_formula_units_Z 4
_cell_length_a 6.5280(4)
_cell_length_b 17.4160(11)
_cell_length_c 12.1560(10)
_cell_measurement_reflns_used 13934
_cell_measurement_temperature 150(1)
_cell_measurement_theta_max 27.5
_cell_measurement_theta_min 1
_cell_volume 1357.98(17)
_computing_cell_refinement 'COLLECT and DENZO'
_computing_data_collection 'COLLECT (Hooft, 1998) and DENZO (Otwinowski & Minor, 1997)'
_computing_data_reduction 'COLLECT and DENZO'
_computing_molecular_graphics 'PLATON (Spek, 2003)'
_computing_publication_material 'SHELXL-97 (Sheldrick, 1997)'
_computing_structure_refinement 'SHELXL-97 (Sheldrick, 1997)'
_computing_structure_solution 'SIR92 (Altomare et al., 1994)'
_diffrn_ambient_temperature 150(2)
_diffrn_detector_area_resol_mean 9.091
_diffrn_measured_fraction_theta_full 0.994
_diffrn_measured_fraction_theta_max 0.994
_diffrn_measurement_device_type 'Bruker Nonius KappaCCD area detector'
_diffrn_measurement_method '\f and \w scans to fill the Ewald sphere'
_diffrn_radiation_monochromator graphite
_diffrn_radiation_source 'fine-focus sealed tube'
_diffrn_radiation_type MoK\a
_diffrn_radiation_wavelength 0.71073
_diffrn_reflns_av_R_equivalents 0.0855
_diffrn_reflns_av_sigmaI/netI 0.0496
_diffrn_reflns_limit_h_max 8
_diffrn_reflns_limit_h_min -8
_diffrn_reflns_limit_k_max 22
_diffrn_reflns_limit_k_min -21
_diffrn_reflns_limit_l_max 15
_diffrn_reflns_limit_l_min -15
_diffrn_reflns_number 13867
_diffrn_reflns_theta_full 27.50
_diffrn_reflns_theta_max 27.50
_diffrn_reflns_theta_min 2.34
_diffrn_standards_number 0
_exptl_absorpt_coefficient_mu 2.015
_exptl_absorpt_correction_T_max 0.897
_exptl_absorpt_correction_T_min 0.621
_exptl_absorpt_correction_type integration
_exptl_absorpt_process_details
;
Gaussian integration (Coppens, 1970)
;
_exptl_crystal_colour colourless
_exptl_crystal_density_diffrn 1.609
_exptl_crystal_density_method 'not measured'
_exptl_crystal_description plate
_exptl_crystal_F_000 656
_exptl_crystal_size_max 0.451
_exptl_crystal_size_mid 0.170
_exptl_crystal_size_min 0.072
_refine_diff_density_max 0.731
_refine_diff_density_min -0.771
_refine_diff_density_rms 0.124
_refine_ls_extinction_method none
_refine_ls_goodness_of_fit_ref 1.099
_refine_ls_hydrogen_treatment constr
_refine_ls_matrix_type full
_refine_ls_number_parameters 145
_refine_ls_number_reflns 3095
_refine_ls_number_restraints 0
_refine_ls_restrained_S_all 1.099
_refine_ls_R_factor_all 0.0495
_refine_ls_R_factor_gt 0.0340
_refine_ls_shift/su_max 0.001
_refine_ls_shift/su_mean 0.000
_refine_ls_structure_factor_coef Fsqd
_refine_ls_weighting_details 'calc w=1/[\s^2^(Fo^2^)+(0.0317P)^2^+1.0878P] where P=(Fo^2^+2Fc^2^)/3'
_refine_ls_weighting_scheme calc
_refine_ls_wR_factor_gt 0.0752
_refine_ls_wR_factor_ref 0.0841
_reflns_number_gt 2506
_reflns_number_total 3095
_reflns_threshold_expression >2sigma(I)
_cod_data_source_file om9000692_si_001.cif
_cod_data_source_block 2
_cod_depositor_comments
;
The following automatic conversions were performed:

'_symmetry_cell_setting' value 'Monoclinic' changed to 'monoclinic'
according to /home/saulius/struct/CIF-dictionaries/cif_core.dic
dictionary named 'cif_core.dic' version 2.4.2 from 2011-04-26.

Automatic conversion script
Id: cif_fix_values 1715 2011-07-08 13:25:40Z adriana 
;
_cod_original_cell_volume 1357.98(16)
_cod_original_sg_symbol_H-M 'P 21/c'
_cod_database_code 4069180

loop_
_symmetry_equiv_pos_as_xyz
'x, y, z'
'-x, y+1/2, -z+1/2'
'-x, -y, -z'
'x, -y-1/2, z-1/2'

loop_
_atom_site_label
_atom_site_type_symbol
_atom_site_fract_x
_atom_site_fract_y
_atom_site_fract_z
_atom_site_U_iso_or_equiv
_atom_site_adp_type
_atom_site_occupancy
_atom_site_symmetry_multiplicity
_atom_site_calc_flag
_atom_site_refinement_flags
Sb1 Sb 0.67267(4) 0.035911(13) 0.445458(19) 0.02696(10) Uani 1 1 d .
C11 C 0.9097(6) -0.0031(3) 0.2254(4) 0.0424(10) Uani 1 1 d .
H11A H 1.0403 0.0038 0.2756 0.051 Uiso 1 1 d R
H11B H 0.8486 0.0461 0.2043 0.051 Uiso 1 1 d R
H11C H 0.9326 -0.0299 0.1597 0.051 Uiso 1 1 d R
O1 O 0.5339(4) -0.06532(14) 0.4573(2) 0.0341(6) Uani 1 1 d .
C9 C 0.7715(7) 0.2273(3) 0.3601(4) 0.0511(12) Uani 1 1 d .
H9A H 0.7362 0.2802 0.3440 0.061 Uiso 1 1 d R
H9B H 0.7567 0.1990 0.2913 0.061 Uiso 1 1 d R
H9C H 0.9131 0.2239 0.3994 0.061 Uiso 1 1 d R
N2 N 0.7691(5) -0.04763(18) 0.2811(3) 0.0302(7) Uani 1 1 d .
N1 N 0.6335(5) 0.19583(18) 0.4296(3) 0.0319(7) Uani 1 1 d .
C2 C 0.3777(6) 0.1410(2) 0.2766(3) 0.0318(8) Uani 1 1 d .
C10 C 0.5626(6) -0.0561(2) 0.2101(3) 0.0297(8) Uani 1 1 d .
H10A H 0.4818 -0.0938 0.2425 0.036 Uiso 1 1 d R
H10B H 0.5783 -0.0744 0.1367 0.036 Uiso 1 1 d R
C6 C 0.4492(5) 0.0193(2) 0.1980(3) 0.0278(8) Uani 1 1 d .
C1 C 0.4764(5) 0.0698(2) 0.2887(3) 0.0266(7) Uani 1 1 d .
C12 C 0.8595(7) -0.1215(2) 0.3180(4) 0.0425(10) Uani 1 1 d .
H12A H 0.8761 -0.1514 0.2539 0.051 Uiso 1 1 d R
H12B H 0.7692 -0.1481 0.3591 0.051 Uiso 1 1 d R
H12C H 0.9931 -0.1138 0.3652 0.051 Uiso 1 1 d R
C7 C 0.4161(6) 0.1970(2) 0.3731(3) 0.0339(8) Uani 1 1 d .
H7A H 0.3794 0.2483 0.3453 0.041 Uiso 1 1 d R
H7B H 0.3276 0.1839 0.4262 0.041 Uiso 1 1 d R
C5 C 0.3208(6) 0.0393(2) 0.0982(3) 0.0369(9) Uani 1 1 d .
H5 H 0.3040 0.0056 0.0378 0.044 Uiso 1 1 d R
C3 C 0.2474(6) 0.1597(2) 0.1764(4) 0.0390(9) Uani 1 1 d .
H3 H 0.1794 0.2068 0.1689 0.047 Uiso 1 1 d R
C4 C 0.2174(7) 0.1091(3) 0.0884(3) 0.0430(10) Uani 1 1 d .
H4 H 0.1283 0.1216 0.0219 0.052 Uiso 1 1 d R
C8 C 0.6586(8) 0.2362(3) 0.5362(4) 0.0480(11) Uani 1 1 d .
H8A H 0.8030 0.2363 0.5713 0.058 Uiso 1 1 d R
H8B H 0.5782 0.2107 0.5838 0.058 Uiso 1 1 d R
H8C H 0.6107 0.2882 0.5237 0.058 Uiso 1 1 d R

loop_
_atom_site_aniso_label
_atom_site_aniso_U_11
_atom_site_aniso_U_22
_atom_site_aniso_U_33
_atom_site_aniso_U_23
_atom_site_aniso_U_13
_atom_site_aniso_U_12
Sb1 0.03395(15) 0.02454(14) 0.02072(14) -0.00047(10) 0.00074(9) 0.00098(10)
C11 0.033(2) 0.051(3) 0.047(3) -0.010(2) 0.0159(18) -0.0095(19)
O1 0.0559(17) 0.0214(12) 0.0275(15) -0.0022(11) 0.0146(12) -0.0002(12)
C9 0.048(3) 0.042(3) 0.065(3) 0.000(2) 0.016(2) -0.013(2)
N2 0.0309(16) 0.0321(17) 0.0276(17) -0.0052(13) 0.0052(13) -0.0011(13)
N1 0.0318(16) 0.0279(16) 0.0338(18) 0.0013(13) 0.0000(13) 0.0015(13)
C2 0.0302(19) 0.0329(19) 0.033(2) 0.0064(16) 0.0079(15) -0.0032(16)
C10 0.0321(19) 0.0324(19) 0.0239(19) -0.0026(15) 0.0033(15) -0.0067(15)
C6 0.0272(18) 0.033(2) 0.0241(18) 0.0020(15) 0.0085(14) -0.0059(15)
C1 0.0260(17) 0.0292(18) 0.0254(19) 0.0000(15) 0.0068(14) -0.0064(15)
C12 0.044(2) 0.035(2) 0.045(3) -0.0121(19) -0.0019(19) 0.0078(18)
C7 0.033(2) 0.0260(19) 0.040(2) 0.0041(16) 0.0021(16) 0.0051(15)
C5 0.039(2) 0.050(2) 0.0218(19) 0.0036(17) 0.0056(15) -0.0090(18)
C3 0.040(2) 0.036(2) 0.038(2) 0.0115(18) -0.0005(17) 0.0046(18)
C4 0.042(2) 0.056(3) 0.028(2) 0.012(2) -0.0026(17) -0.003(2)
C8 0.059(3) 0.036(2) 0.046(3) -0.014(2) 0.001(2) 0.002(2)

loop_
_atom_type_symbol
_atom_type_description
_atom_type_scat_dispersion_real
_atom_type_scat_dispersion_imag
_atom_type_scat_source
C C 0.0033 0.0016 'International Tables Vol C Tables 4.2.6.8 and 6.1.1.4'
H H 0.0000 0.0000 'International Tables Vol C Tables 4.2.6.8 and 6.1.1.4'
N N 0.0061 0.0033 'International Tables Vol C Tables 4.2.6.8 and 6.1.1.4'
O O 0.0106 0.0060 'International Tables Vol C Tables 4.2.6.8 and 6.1.1.4'
Sb Sb -0.5866 1.5461 'International Tables Vol C Tables 4.2.6.8 and 6.1.1.4'

loop_
_exptl_crystal_face_index_h
_exptl_crystal_face_index_k
_exptl_crystal_face_index_l
_exptl_crystal_face_perp_dist
0 -1 1 0.082
1 1 -1 0.016
0 -1 0 0.157
0 1 0 0.063
-1 0 0 0.015
1 0 0 0.047

loop_
_geom_angle_atom_site_label_1
_geom_angle_atom_site_label_2
_geom_angle_atom_site_label_3
_geom_angle
_geom_angle_site_symmetry_1
_geom_angle_site_symmetry_3
O1 Sb1 O1 79.66(11) . 3_656
O1 Sb1 C1 95.84(12) . .
O1 Sb1 C1 95.46(12) 3_656 .
O1 Sb1 Sb1 40.04(7) . 3_656
O1 Sb1 Sb1 39.62(7) 3_656 3_656
C1 Sb1 Sb1 97.36(9) . 3_656
N2 C11 H11A 109.4 . .
N2 C11 H11B 109.4 . .
H11A C11 H11B 109.5 . .
N2 C11 H11C 109.6 . .
H11A C11 H11C 109.5 . .
H11B C11 H11C 109.5 . .
Sb1 O1 Sb1 100.34(11) . 3_656
N1 C9 H9A 109.2 . .
N1 C9 H9B 109.8 . .
H9A C9 H9B 109.5 . .
N1 C9 H9C 109.3 . .
H9A C9 H9C 109.5 . .
H9B C9 H9C 109.5 . .
C12 N2 C11 111.1(3) . .
C12 N2 C10 111.7(3) . .
C11 N2 C10 111.6(3) . .
C9 N1 C8 110.8(4) . .
C9 N1 C7 112.1(3) . .
C8 N1 C7 110.6(3) . .
C3 C2 C1 119.8(4) . .
C3 C2 C7 121.1(4) . .
C1 C2 C7 119.1(3) . .
N2 C10 C6 110.6(3) . .
N2 C10 H10A 109.8 . .
C6 C10 H10A 109.6 . .
N2 C10 H10B 109.3 . .
C6 C10 H10B 109.4 . .
H10A C10 H10B 108.1 . .
C5 C6 C1 120.1(4) . .
C5 C6 C10 120.8(3) . .
C1 C6 C10 119.1(3) . .
C2 C1 C6 119.3(3) . .
C2 C1 Sb1 121.4(3) . .
C6 C1 Sb1 119.3(3) . .
N2 C12 H12A 109.3 . .
N2 C12 H12B 109.6 . .
H12A C12 H12B 109.5 . .
N2 C12 H12C 109.5 . .
H12A C12 H12C 109.5 . .
H12B C12 H12C 109.5 . .
N1 C7 C2 111.3(3) . .
N1 C7 H7A 109.4 . .
C2 C7 H7A 109.2 . .
N1 C7 H7B 109.3 . .
C2 C7 H7B 109.4 . .
H7A C7 H7B 108.0 . .
C4 C5 C6 120.1(4) . .
C4 C5 H5 120.1 . .
C6 C5 H5 119.9 . .
C4 C3 C2 120.6(4) . .
C4 C3 H3 119.6 . .
C2 C3 H3 119.8 . .
C3 C4 C5 120.0(4) . .
C3 C4 H4 120.2 . .
C5 C4 H4 119.8 . .
N1 C8 H8A 109.6 . .
N1 C8 H8B 109.3 . .
H8A C8 H8B 109.5 . .
N1 C8 H8C 109.6 . .
H8A C8 H8C 109.5 . .
H8B C8 H8C 109.5 . .

loop_
_geom_bond_atom_site_label_1
_geom_bond_atom_site_label_2
_geom_bond_distance
_geom_bond_site_symmetry_2
Sb1 O1 2.000(3) .
Sb1 O1 2.017(3) 3_656
Sb1 C1 2.171(4) .
Sb1 Sb1 3.0848(5) 3_656
C11 N2 1.460(5) .
C11 H11A 0.9601 .
C11 H11B 0.9600 .
C11 H11C 0.9600 .
O1 Sb1 2.017(3) 3_656
C9 N1 1.452(5) .
C9 H9A 0.9599 .
C9 H9B 0.9599 .
C9 H9C 0.9600 .
N2 C12 1.451(5) .
N2 C10 1.467(5) .
N1 C8 1.457(5) .
N1 C7 1.457(5) .
C2 C3 1.388(5) .
C2 C1 1.393(5) .
C2 C7 1.509(6) .
C10 C6 1.502(5) .
C10 H10A 0.9700 .
C10 H10B 0.9699 .
C6 C5 1.385(5) .
C6 C1 1.396(5) .
C12 H12A 0.9600 .
C12 H12B 0.9600 .
C12 H12C 0.9600 .
C7 H7A 0.9699 .
C7 H7B 0.9701 .
C5 C4 1.385(6) .
C5 H5 0.9299 .
C3 C4 1.372(6) .
C3 H3 0.9300 .
C4 H4 0.9301 .
C8 H8A 0.9600 .
C8 H8B 0.9600 .
C8 H8C 0.9599 .
